data_7030463
loop_
_publ_author_name
'Shah, Hakikulla H.'
'Al-Balushi, Rayya A'
'Al-Suti, Mohammed K'
'Khan, Muhammad S.'
'Marken, Frank'
'Sudlow, Anna L.'
'Kociok-K\"ohn, Gabriele'
'Woodall, Christopher H.'
'Raithby, Paul R.'
'Molloy, Kieran C.'

_publ_section_title
;
 New di-ferrocenyl-ethynylpyridinyl triphenylphosphine copper halide
 complexes and related di-ferricenyl electro-crystallized materials.
;
_journal_issue 25
_journal_name_full 'Dalton transactions (Cambridge, England : 2003)'
_journal_page_first 9497
_journal_page_last 9507
_journal_paper_doi 10.1039/c3dt52914b
_journal_volume 43
_journal_year 2014
_chemical_formula_moiety 'C35 H28 Cu Fe I N P'
_chemical_formula_sum 'C35 H28 Cu Fe I N P'
_chemical_formula_weight 739.84
_chemical_name_systematic
;
 ?
;
_space_group_crystal_system triclinic
_space_group_IT_number 2
_space_group_name_Hall '-P 1'
_space_group_name_H-M_alt 'P -1'
_symmetry_space_group_name_Hall '-P 1'
_symmetry_space_group_name_H-M 'P -1'
_atom_sites_solution_hydrogens geom
_atom_sites_solution_primary direct
_audit_creation_date 2014-04-26
_audit_creation_method
;
Olex2 1.2
(compiled 2014.03.20 svn.r2918 for OlexSys, GUI svn.r4816)
;
_cell_angle_alpha 104.106(4)
_cell_angle_beta 106.750(4)
_cell_angle_gamma 107.782(4)
_cell_formula_units_Z 2
_cell_length_a 10.1206(4)
_cell_length_b 12.6511(6)
_cell_length_c 13.6628(7)
_cell_measurement_temperature 150.15
_cell_volume 1485.78(15)
_computing_molecular_graphics 'Olex2 (Dolomanov et al., 2009)'
_computing_publication_material 'Olex2 (Dolomanov et al., 2009)'
_computing_structure_refinement 'ShelXL (Sheldrick, 2008)'
_computing_structure_solution 'SIR2002 (Burla et al., 2007)'
_diffrn_ambient_temperature 150.15
_diffrn_measured_fraction_theta_full 0.998
_diffrn_measured_fraction_theta_max 0.847
_diffrn_measurement_device_type 'Agilent Gemini A-Ultra'
_diffrn_radiation_type MoK\a
_diffrn_radiation_wavelength 0.71073
_diffrn_reflns_av_R_equivalents 0.0362
_diffrn_reflns_av_unetI/netI 0.0563
_diffrn_reflns_Laue_measured_fraction_full 0.998
_diffrn_reflns_Laue_measured_fraction_max 0.847
_diffrn_reflns_limit_h_max 11
_diffrn_reflns_limit_h_min -13
_diffrn_reflns_limit_k_max 17
_diffrn_reflns_limit_k_min -16
_diffrn_reflns_limit_l_max 18
_diffrn_reflns_limit_l_min -17
_diffrn_reflns_number 14560
_diffrn_reflns_point_group_measured_fraction_full 0.998
_diffrn_reflns_point_group_measured_fraction_max 0.847
_diffrn_reflns_theta_full 25.000
_diffrn_reflns_theta_max 29.639
_diffrn_reflns_theta_min 2.880
_exptl_absorpt_coefficient_mu 2.322
_exptl_absorpt_correction_T_max 1.00
_exptl_absorpt_correction_T_min 0.7443
_exptl_absorpt_correction_type multi-scan
_exptl_absorpt_process_details
;
CrysAlisPro, Agilent Technologies,

        Version 1.171.35.11 (release 16-05-2011 CrysAlis171 .NET)

        (compiled May 16 2011,17:55:39)

        Empirical absorption correction using spherical harmonics,

 implemented in SCALE3 ABSPACK scaling algorithm.
;
_exptl_crystal_colour 'clear light yellow'
_exptl_crystal_colour_lustre clear
_exptl_crystal_colour_modifier light
_exptl_crystal_colour_primary yellow
_exptl_crystal_density_diffrn 1.654
_exptl_crystal_description needle
_exptl_crystal_F_000 736
_exptl_crystal_size_max 0.3
_exptl_crystal_size_mid 0.1
_exptl_crystal_size_min 0.05
_refine_diff_density_max 0.943
_refine_diff_density_min -0.791
_refine_diff_density_rms 0.113
_refine_ls_extinction_method none
_refine_ls_goodness_of_fit_ref 1.024
_refine_ls_hydrogen_treatment constr
_refine_ls_matrix_type full
_refine_ls_number_parameters 361
_refine_ls_number_reflns 7098
_refine_ls_number_restraints 0
_refine_ls_restrained_S_all 1.024
_refine_ls_R_factor_all 0.0579
_refine_ls_R_factor_gt 0.0386
_refine_ls_shift/su_max 0.001
_refine_ls_shift/su_mean 0.000
_refine_ls_structure_factor_coef Fsqd
_refine_ls_weighting_details 'w=1/[\s^2^(Fo^2^)+(0.0399P)^2^] where P=(Fo^2^+2Fc^2^)/3'
_refine_ls_weighting_scheme calc
_refine_ls_wR_factor_gt 0.0798
_refine_ls_wR_factor_ref 0.0889
_reflns_Friedel_coverage 0.000
_reflns_number_gt 5555
_reflns_number_total 7098
_reflns_threshold_expression 'I > 2\s(I)'
_cod_data_source_file c3dt52914b1.cif
_cod_data_source_block 185
_cod_depositor_comments 'Adding full bibliography for 7030461--7030463.cif.'
_cod_original_cell_volume 1485.78(13)
_cod_database_code 7030463
_shelxl_version_number 2013-4
_shelx_space_group_comment
;
The symmetry employed for this shelxl refinement is uniquely defined
by the following loop, which should always be used as a source of
symmetry information in preference to the above space-group names.
They are only intended as comments.
;
_shelx_estimated_absorpt_t_max 0.893
_shelx_estimated_absorpt_t_min 0.543
_olex2_refinement_description
;
1. Fixed Uiso
 At 1.2 times of:
  All C(H) groups
2. Rigid bond restraints
 C3, C1
 with sigma for 1-2 distances of 0.001 and sigma for 1-3 distances of 0.001
3. Uiso/Uaniso restraints and constraints
C3 \\sim C1: within 1.7A with sigma of 0.04 and sigma for terminal atoms of 0.08
4.a Aromatic/amide H refined with riding coordinates:
 C1(H1), C2(H2), C3(H3), C4(H4), C5(H5), C6(H6), C7(H7), C9(H9), C10(H10),
 C14(H14), C15(H15), C16(H16), C17(H17), C22(H22), C23(H23), C24(H24), C25(H25),
  C26(H26), C28(H28), C29(H29), C30(H30), C31(H31), C32(H32), C34(H34),
 C35(H35), C36(H36), C37(H37), C38(H38)
;
_olex2_computing_structure_refinement_long 'ShelXL (Sheldrick, 2008)'
_olex2_exptl_crystal_mounting_method 'Fluoroether oil'

loop_
_space_group_symop_operation_xyz
'x, y, z'
'-x, -y, -z'

loop_
_atom_site_label
_atom_site_type_symbol
_atom_site_fract_x
_atom_site_fract_y
_atom_site_fract_z
_atom_site_U_iso_or_equiv
_atom_site_adp_type
_atom_site_occupancy
_atom_site_site_symmetry_order
_atom_site_calc_flag
_atom_site_refinement_flags_posn
_atom_site_refinement_flags_adp
C1 C 1.3224(8) -0.5718(4) 0.6301(4) 0.078(2) Uani 1 1 d . U
H1 H 1.3451 -0.6226 0.6670 0.094 Uiso 1 1 calc R .
C2 C 1.1749(6) -0.5620(5) 0.5872(4) 0.075(2) Uani 1 1 d . .
H2 H 1.0824 -0.6038 0.5913 0.091 Uiso 1 1 calc R .
C3 C 1.2066(6) -0.4759(4) 0.5393(3) 0.0527(12) Uani 1 1 d . U
H3 H 1.1348 -0.4501 0.5024 0.063 Uiso 1 1 calc R .
C4 C 1.3471(7) -0.4364(5) 0.5523(4) 0.0638(14) Uani 1 1 d . .
H4 H 1.3925 -0.3764 0.5277 0.077 Uiso 1 1 calc R .
C5 C 1.4182(6) -0.4899(5) 0.6038(4) 0.0632(15) Uani 1 1 d . .
H5 H 1.5217 -0.4746 0.6208 0.076 Uiso 1 1 calc R .
C6 C 1.4146(4) -0.3658(3) 0.8689(3) 0.0321(8) Uani 1 1 d . .
H6 H 1.4439 -0.4139 0.9068 0.039 Uiso 1 1 calc R .
C7 C 1.2666(4) -0.3697(3) 0.8274(3) 0.0294(8) Uani 1 1 d . .
H7 H 1.1799 -0.4209 0.8323 0.035 Uiso 1 1 calc R .
C8 C 1.2718(4) -0.2828(3) 0.7772(3) 0.0246(7) Uani 1 1 d . .
C9 C 1.4247(4) -0.2270(3) 0.7868(3) 0.0271(8) Uani 1 1 d . .
H9 H 1.4610 -0.1666 0.7596 0.033 Uiso 1 1 calc R .
C10 C 1.5106(4) -0.2787(3) 0.8443(3) 0.0323(8) Uani 1 1 d . .
H10 H 1.6155 -0.2580 0.8631 0.039 Uiso 1 1 calc R .
C11 C 1.1483(4) -0.2559(3) 0.7257(3) 0.0254(7) Uani 1 1 d . .
C12 C 1.0457(4) -0.2312(3) 0.6847(3) 0.0248(7) Uani 1 1 d . .
C13 C 0.9267(3) -0.2007(3) 0.6311(3) 0.0227(7) Uani 1 1 d . .
C14 C 0.7968(4) -0.2234(3) 0.6522(3) 0.0297(8) Uani 1 1 d . .
H14 H 0.7834 -0.2608 0.7032 0.036 Uiso 1 1 calc R .
C15 C 0.6861(4) -0.1906(3) 0.5974(3) 0.0281(8) Uani 1 1 d . .
H15 H 0.5985 -0.2052 0.6136 0.034 Uiso 1 1 calc R .
C16 C 0.8215(3) -0.1182(3) 0.5040(3) 0.0258(7) Uani 1 1 d . .
H16 H 0.8311 -0.0813 0.4521 0.031 Uiso 1 1 calc R .
C17 C 0.9379(4) -0.1462(3) 0.5546(3) 0.0263(7) Uani 1 1 d . .
H17 H 1.0249 -0.1287 0.5377 0.032 Uiso 1 1 calc R .
C21 C 0.3010(4) -0.3535(3) 0.1985(3) 0.0249(7) Uani 1 1 d . .
C22 C 0.2695(4) -0.4042(3) 0.2731(3) 0.0336(9) Uani 1 1 d . .
H22 H 0.3164 -0.3575 0.3493 0.040 Uiso 1 1 calc R .
C23 C 0.1705(4) -0.5220(4) 0.2374(4) 0.0398(9) Uani 1 1 d . .
H23 H 0.1492 -0.5552 0.2893 0.048 Uiso 1 1 calc R .
C24 C 0.1029(4) -0.5912(4) 0.1280(4) 0.0426(10) Uani 1 1 d . .
H24 H 0.0364 -0.6724 0.1041 0.051 Uiso 1 1 calc R .
C25 C 0.1323(4) -0.5419(4) 0.0527(3) 0.0410(10) Uani 1 1 d . .
H25 H 0.0852 -0.5893 -0.0233 0.049 Uiso 1 1 calc R .
C26 C 0.2302(4) -0.4236(4) 0.0876(3) 0.0350(9) Uani 1 1 d . .
H26 H 0.2490 -0.3903 0.0352 0.042 Uiso 1 1 calc R .
C27 C 0.3429(3) -0.1307(3) 0.1644(3) 0.0229(7) Uani 1 1 d . .
C28 C 0.2549(4) -0.0784(3) 0.2011(3) 0.0301(8) Uani 1 1 d . .
H28 H 0.2453 -0.0785 0.2683 0.036 Uiso 1 1 calc R .
C29 C 0.1809(4) -0.0260(4) 0.1383(3) 0.0358(9) Uani 1 1 d . .
H29 H 0.1192 0.0083 0.1625 0.043 Uiso 1 1 calc R .
C30 C 0.1959(4) -0.0231(3) 0.0421(3) 0.0338(9) Uani 1 1 d . .
H30 H 0.1446 0.0127 0.0001 0.041 Uiso 1 1 calc R .
C31 C 0.2859(4) -0.0724(3) 0.0069(3) 0.0341(9) Uani 1 1 d . .
H31 H 0.2988 -0.0688 -0.0585 0.041 Uiso 1 1 calc R .
C32 C 0.3578(4) -0.1276(3) 0.0673(3) 0.0287(8) Uani 1 1 d . .
H32 H 0.4175 -0.1633 0.0417 0.034 Uiso 1 1 calc R .
C33 C 0.5850(3) -0.2073(3) 0.2036(3) 0.0226(7) Uani 1 1 d . .
C34 C 0.5972(4) -0.3131(3) 0.1602(3) 0.0308(8) Uani 1 1 d . .
H34 H 0.5225 -0.3864 0.1503 0.037 Uiso 1 1 calc R .
C35 C 0.7175(4) -0.3131(4) 0.1308(4) 0.0407(10) Uani 1 1 d . .
H35 H 0.7250 -0.3862 0.1013 0.049 Uiso 1 1 calc R .
C36 C 0.8258(4) -0.2078(4) 0.1443(3) 0.0392(10) Uani 1 1 d . .
H36 H 0.9075 -0.2081 0.1234 0.047 Uiso 1 1 calc R .
C37 C 0.8160(4) -0.1007(4) 0.1882(3) 0.0360(9) Uani 1 1 d . .
H37 H 0.8913 -0.0278 0.1979 0.043 Uiso 1 1 calc R .
C38 C 0.6969(4) -0.1001(3) 0.2180(3) 0.0290(8) Uani 1 1 d . .
H38 H 0.6908 -0.0267 0.2484 0.035 Uiso 1 1 calc R .
P1 P 0.43645(9) -0.19816(8) 0.25142(7) 0.02217(19) Uani 1 1 d . .
Cu1 Cu 0.52632(4) -0.10207(4) 0.43263(3) 0.02408(11) Uani 1 1 d . .
I1 I 0.67668(2) 0.13131(2) 0.47951(2) 0.02733(8) Uani 1 1 d . .
Fe1 Fe 1.33563(5) -0.40710(4) 0.70310(4) 0.02466(12) Uani 1 1 d . .
N1 N 0.6960(3) -0.1399(3) 0.5238(2) 0.0238(6) Uani 1 1 d . .

loop_
_atom_site_aniso_label
_atom_site_aniso_U_11
_atom_site_aniso_U_22
_atom_site_aniso_U_33
_atom_site_aniso_U_23
_atom_site_aniso_U_13
_atom_site_aniso_U_12
C1 0.172(6) 0.035(3) 0.026(2) 0.005(2) 0.011(3) 0.068(4)
C2 0.061(3) 0.050(3) 0.059(3) -0.030(3) 0.037(3) -0.024(3)
C3 0.065(3) 0.056(3) 0.029(2) 0.006(2) 0.003(2) 0.038(3)
C4 0.080(4) 0.066(4) 0.033(2) 0.002(2) 0.027(3) 0.023(3)
C5 0.059(3) 0.070(4) 0.050(3) -0.007(3) 0.019(3) 0.038(3)
C6 0.039(2) 0.034(2) 0.0242(17) 0.0111(17) 0.0061(17) 0.0221(18)
C7 0.0324(19) 0.033(2) 0.0266(17) 0.0118(16) 0.0104(16) 0.0180(16)
C8 0.0254(17) 0.0259(18) 0.0207(15) 0.0056(15) 0.0051(14) 0.0141(15)
C9 0.0229(17) 0.0262(19) 0.0272(17) 0.0076(16) 0.0045(15) 0.0103(15)
C10 0.0244(18) 0.030(2) 0.0308(19) 0.0033(17) 0.0000(16) 0.0131(16)
C11 0.0267(18) 0.0260(19) 0.0226(16) 0.0061(15) 0.0090(15) 0.0124(15)
C12 0.0270(18) 0.0222(18) 0.0244(17) 0.0070(15) 0.0105(15) 0.0098(15)
C13 0.0237(17) 0.0218(17) 0.0206(15) 0.0049(14) 0.0056(14) 0.0118(14)
C14 0.0339(19) 0.036(2) 0.0305(18) 0.0199(17) 0.0141(16) 0.0211(17)
C15 0.0244(17) 0.036(2) 0.0362(19) 0.0197(18) 0.0164(16) 0.0185(16)
C16 0.0235(17) 0.0273(19) 0.0313(18) 0.0143(16) 0.0130(15) 0.0115(15)
C17 0.0223(17) 0.0293(19) 0.0336(18) 0.0142(16) 0.0132(15) 0.0142(15)
C21 0.0224(17) 0.0269(18) 0.0290(17) 0.0115(16) 0.0109(15) 0.0125(14)
C22 0.037(2) 0.036(2) 0.033(2) 0.0167(18) 0.0162(18) 0.0165(18)
C23 0.041(2) 0.036(2) 0.046(2) 0.020(2) 0.020(2) 0.0154(19)
C24 0.033(2) 0.028(2) 0.064(3) 0.015(2) 0.021(2) 0.0089(17)
C25 0.030(2) 0.039(2) 0.040(2) 0.003(2) 0.0111(19) 0.0077(18)
C26 0.035(2) 0.035(2) 0.0318(19) 0.0118(18) 0.0141(17) 0.0102(17)
C27 0.0205(16) 0.0227(18) 0.0233(16) 0.0085(15) 0.0074(14) 0.0068(14)
C28 0.0262(18) 0.039(2) 0.0293(18) 0.0148(17) 0.0131(16) 0.0147(16)
C29 0.0298(19) 0.041(2) 0.044(2) 0.018(2) 0.0143(18) 0.0207(18)
C30 0.031(2) 0.037(2) 0.0280(18) 0.0137(18) 0.0010(16) 0.0160(17)
C31 0.048(2) 0.035(2) 0.0217(17) 0.0133(17) 0.0116(17) 0.0197(19)
C32 0.036(2) 0.029(2) 0.0242(17) 0.0092(16) 0.0101(16) 0.0180(16)
C33 0.0201(16) 0.0276(18) 0.0215(16) 0.0107(15) 0.0079(14) 0.0100(14)
C34 0.0266(18) 0.029(2) 0.040(2) 0.0149(18) 0.0152(17) 0.0122(16)
C35 0.041(2) 0.033(2) 0.060(3) 0.017(2) 0.029(2) 0.0206(18)
C36 0.031(2) 0.041(2) 0.050(2) 0.015(2) 0.0261(19) 0.0135(18)
C37 0.033(2) 0.034(2) 0.037(2) 0.0095(18) 0.0182(18) 0.0066(17)
C38 0.0324(19) 0.0276(19) 0.0271(17) 0.0080(16) 0.0157(16) 0.0100(16)
P1 0.0210(4) 0.0259(5) 0.0221(4) 0.0110(4) 0.0091(4) 0.0102(4)
Cu1 0.0235(2) 0.0309(2) 0.0232(2) 0.01333(19) 0.01029(18) 0.01419(18)
I1 0.02864(13) 0.02948(13) 0.03626(14) 0.01704(11) 0.02005(11) 0.01670(10)
Fe1 0.0257(3) 0.0264(3) 0.0213(2) 0.0066(2) 0.0053(2) 0.0152(2)
N1 0.0228(14) 0.0270(16) 0.0294(15) 0.0148(13) 0.0127(12) 0.0139(12)

loop_
_atom_type_symbol
_atom_type_description
_atom_type_scat_dispersion_real
_atom_type_scat_dispersion_imag
_atom_type_scat_source
C C 0.0033 0.0016 'International Tables Vol C Tables 4.2.6.8 and 6.1.1.4'
P P 0.1023 0.0942 'International Tables Vol C Tables 4.2.6.8 and 6.1.1.4'
Cu Cu 0.3201 1.2651 'International Tables Vol C Tables 4.2.6.8 and 6.1.1.4'
I I -0.4742 1.8119 'International Tables Vol C Tables 4.2.6.8 and 6.1.1.4'
Fe Fe 0.3463 0.8444 'International Tables Vol C Tables 4.2.6.8 and 6.1.1.4'
N N 0.0061 0.0033 'International Tables Vol C Tables 4.2.6.8 and 6.1.1.4'
H H 0.0000 0.0000 'International Tables Vol C Tables 4.2.6.8 and 6.1.1.4'

loop_
_geom_angle_atom_site_label_1
_geom_angle_atom_site_label_2
_geom_angle_atom_site_label_3
_geom_angle
_geom_angle_site_symmetry_1
_geom_angle_site_symmetry_3
C2 C1 Fe1 67.9(2) . .
C5 C1 C2 104.1(4) . .
C5 C1 Fe1 70.4(3) . .
C1 C2 Fe1 68.7(2) . .
C3 C2 C1 103.0(4) . .
C3 C2 Fe1 70.6(3) . .
C2 C3 Fe1 68.8(2) . .
C4 C3 C2 110.7(5) . .
C4 C3 Fe1 71.9(3) . .
C3 C4 C5 111.2(6) . .
C3 C4 Fe1 71.1(3) . .
C5 C4 Fe1 70.8(3) . .
C1 C5 Fe1 69.7(3) . .
C4 C5 C1 110.8(5) . .
C4 C5 Fe1 71.8(3) . .
C7 C6 Fe1 68.82(19) . .
C10 C6 C7 108.6(3) . .
C10 C6 Fe1 70.6(2) . .
C6 C7 C8 107.7(3) . .
C6 C7 Fe1 70.2(2) . .
C8 C7 Fe1 69.9(2) . .
C7 C8 C9 107.7(3) . .
C7 C8 C11 126.6(3) . .
C7 C8 Fe1 69.0(2) . .
C9 C8 Fe1 69.84(19) . .
C11 C8 C9 125.8(3) . .
C11 C8 Fe1 126.2(2) . .
C8 C9 Fe1 68.78(19) . .
C10 C9 C8 107.4(3) . .
C10 C9 Fe1 70.3(2) . .
C6 C10 C9 108.7(3) . .
C6 C10 Fe1 69.2(2) . .
C9 C10 Fe1 69.4(2) . .
C12 C11 C8 178.5(4) . .
C11 C12 C13 176.7(4) . .
C14 C13 C12 122.1(3) . .
C14 C13 C17 117.3(3) . .
C17 C13 C12 120.6(3) . .
C13 C14 C15 118.9(3) . .
N1 C15 C14 123.8(3) . .
N1 C16 C17 123.7(3) . .
C16 C17 C13 119.4(3) . .
C22 C21 P1 118.4(3) . .
C26 C21 C22 118.4(3) . .
C26 C21 P1 123.1(3) . .
C23 C22 C21 120.7(4) . .
C24 C23 C22 120.6(4) . .
C23 C24 C25 119.5(4) . .
C24 C25 C26 120.4(4) . .
C25 C26 C21 120.5(4) . .
C28 C27 P1 116.8(3) . .
C32 C27 C28 119.4(3) . .
C32 C27 P1 123.8(3) . .
C27 C28 C29 119.4(3) . .
C30 C29 C28 121.1(3) . .
C29 C30 C31 119.6(3) . .
C30 C31 C32 120.1(3) . .
C27 C32 C31 120.5(3) . .
C34 C33 C38 118.7(3) . .
C34 C33 P1 123.6(3) . .
C38 C33 P1 117.6(3) . .
C33 C34 C35 120.6(3) . .
C36 C35 C34 120.1(4) . .
C35 C36 C37 120.1(4) . .
C38 C37 C36 120.0(4) . .
C37 C38 C33 120.4(3) . .
C21 P1 C27 104.03(15) . .
C21 P1 Cu1 116.14(11) . .
C27 P1 Cu1 116.44(11) . .
C33 P1 C21 103.60(16) . .
C33 P1 C27 102.58(15) . .
C33 P1 Cu1 112.38(11) . .
P1 Cu1 I1 115.47(3) . 2_656
P1 Cu1 I1 108.95(3) . .
I1 Cu1 I1 109.594(16) 2_656 .
N1 Cu1 P1 114.62(8) . .
N1 Cu1 I1 106.62(8) . 2_656
N1 Cu1 I1 100.50(8) . .
Cu1 I1 Cu1 70.404(16) 2_656 .
C1 Fe1 C3 67.99(18) . .
C1 Fe1 C4 65.9(2) . .
C1 Fe1 C5 39.9(2) . .
C1 Fe1 C6 108.78(17) . .
C1 Fe1 C8 157.3(2) . .
C1 Fe1 C9 160.5(2) . .
C1 Fe1 C10 125.1(2) . .
C2 Fe1 C1 43.4(2) . .
C2 Fe1 C3 40.6(2) . .
C2 Fe1 C4 66.4(2) . .
C2 Fe1 C5 68.2(2) . .
C2 Fe1 C6 126.8(2) . .
C2 Fe1 C7 107.06(17) . .
C2 Fe1 C8 118.8(2) . .
C2 Fe1 C9 153.8(2) . .
C2 Fe1 C10 164.3(2) . .
C3 Fe1 C4 37.02(19) . .
C3 Fe1 C6 165.01(19) . .
C3 Fe1 C9 119.83(17) . .
C3 Fe1 C10 153.8(2) . .
C4 Fe1 C9 108.5(2) . .
C4 Fe1 C10 122.3(2) . .
C5 Fe1 C3 63.7(2) . .
C5 Fe1 C4 37.4(2) . .
C5 Fe1 C6 123.85(19) . .
C5 Fe1 C8 160.1(2) . .
C5 Fe1 C9 124.5(2) . .
C5 Fe1 C10 109.97(18) . .
C6 Fe1 C4 156.5(2) . .
C6 Fe1 C9 68.31(15) . .
C6 Fe1 C10 40.20(15) . .
C7 Fe1 C1 122.0(2) . .
C7 Fe1 C3 127.24(18) . .
C7 Fe1 C4 161.8(2) . .
C7 Fe1 C5 158.3(2) . .
C7 Fe1 C6 40.94(13) . .
C7 Fe1 C8 41.17(14) . .
C7 Fe1 C9 69.34(15) . .
C7 Fe1 C10 68.51(15) . .
C8 Fe1 C3 108.28(16) . .
C8 Fe1 C4 125.4(2) . .
C8 Fe1 C6 68.69(14) . .
C8 Fe1 C9 41.39(13) . .
C8 Fe1 C10 68.48(13) . .
C9 Fe1 C10 40.33(13) . .
C15 N1 C16 116.9(3) . .
C15 N1 Cu1 124.6(2) . .
C16 N1 Cu1 118.4(2) . .

loop_
_geom_bond_atom_site_label_1
_geom_bond_atom_site_label_2
_geom_bond_distance
_geom_bond_site_symmetry_2
C1 C2 1.493(8) .
C1 C5 1.383(8) .
C1 Fe1 2.023(4) .
C2 C3 1.405(7) .
C2 Fe1 2.012(4) .
C3 C4 1.296(7) .
C3 Fe1 2.035(4) .
C4 C5 1.307(7) .
C4 Fe1 2.046(5) .
C5 Fe1 2.033(4) .
C6 C7 1.421(5) .
C6 C10 1.409(5) .
C6 Fe1 2.041(3) .
C7 C8 1.426(5) .
C7 Fe1 2.022(4) .
C8 C9 1.442(5) .
C8 C11 1.430(4) .
C8 Fe1 2.034(3) .
C9 C10 1.416(5) .
C9 Fe1 2.048(4) .
C10 Fe1 2.060(3) .
C11 C12 1.200(4) .
C12 C13 1.432(4) .
C13 C14 1.387(5) .
C13 C17 1.396(5) .
C14 C15 1.393(4) .
C15 N1 1.328(4) .
C16 C17 1.377(4) .
C16 N1 1.336(4) .
C21 C22 1.390(5) .
C21 C26 1.389(5) .
C21 P1 1.831(4) .
C22 C23 1.384(5) .
C23 C24 1.369(6) .
C24 C25 1.383(6) .
C25 C26 1.387(5) .
C27 C28 1.392(5) .
C27 C32 1.386(5) .
C27 P1 1.837(3) .
C28 C29 1.396(5) .
C29 C30 1.373(5) .
C30 C31 1.380(5) .
C31 C32 1.394(5) .
C33 C34 1.384(5) .
C33 C38 1.401(5) .
C33 P1 1.826(3) .
C34 C35 1.387(5) .
C35 C36 1.372(6) .
C36 C37 1.387(5) .
C37 C38 1.380(5) .
P1 Cu1 2.2348(10) .
Cu1 I1 2.6406(5) 2_656
Cu1 I1 2.6861(5) .
Cu1 N1 2.071(3) .
I1 Cu1 2.6405(5) 2_656

loop_
_geom_torsion_atom_site_label_1
_geom_torsion_atom_site_label_2
_geom_torsion_atom_site_label_3
_geom_torsion_atom_site_label_4
_geom_torsion
C1 C2 C3 C4 -1.7(5)
C1 C2 C3 Fe1 -61.5(3)
C2 C1 C5 C4 -0.4(5)
C2 C1 C5 Fe1 59.9(3)
C2 C3 C4 C5 1.6(6)
C2 C3 C4 Fe1 -58.0(3)
C3 C4 C5 C1 -0.7(6)
C3 C4 C5 Fe1 -59.7(4)
C5 C1 C2 C3 1.2(5)
C5 C1 C2 Fe1 -61.6(3)
C6 C7 C8 C9 1.0(4)
C6 C7 C8 C11 -179.5(3)
C6 C7 C8 Fe1 60.3(2)
C7 C6 C10 C9 -0.3(4)
C7 C6 C10 Fe1 -58.5(2)
C7 C8 C9 C10 -1.1(4)
C7 C8 C9 Fe1 58.8(2)
C8 C9 C10 C6 0.9(4)
C8 C9 C10 Fe1 59.0(2)
C10 C6 C7 C8 -0.4(4)
C10 C6 C7 Fe1 59.6(3)
C11 C8 C9 C10 179.3(3)
C11 C8 C9 Fe1 -120.7(3)
C12 C13 C14 C15 179.6(3)
C12 C13 C17 C16 179.8(3)
C13 C14 C15 N1 1.2(6)
C14 C13 C17 C16 -0.2(5)
C14 C15 N1 C16 -1.2(5)
C14 C15 N1 Cu1 175.1(3)
C17 C13 C14 C15 -0.4(5)
C17 C16 N1 C15 0.6(5)
C17 C16 N1 Cu1 -176.0(3)
C21 C22 C23 C24 0.7(6)
C22 C21 C26 C25 -1.0(5)
C22 C21 P1 C27 -133.3(3)
C22 C21 P1 C33 119.8(3)
C22 C21 P1 Cu1 -3.9(3)
C22 C23 C24 C25 -1.1(6)
C23 C24 C25 C26 0.5(6)
C24 C25 C26 C21 0.6(6)
C26 C21 C22 C23 0.3(5)
C26 C21 P1 C27 47.9(3)
C26 C21 P1 C33 -59.0(3)
C26 C21 P1 Cu1 177.2(3)
C27 C28 C29 C30 -1.3(6)
C28 C27 C32 C31 0.2(5)
C28 C27 P1 C21 91.3(3)
C28 C27 P1 C33 -161.0(3)
C28 C27 P1 Cu1 -37.8(3)
C28 C29 C30 C31 -0.2(6)
C29 C30 C31 C32 1.7(6)
C30 C31 C32 C27 -1.7(6)
C32 C27 C28 C29 1.3(5)
C32 C27 P1 C21 -89.9(3)
C32 C27 P1 C33 17.8(3)
C32 C27 P1 Cu1 140.9(3)
C33 C34 C35 C36 -0.2(6)
C34 C33 C38 C37 0.6(5)
C34 C33 P1 C21 -12.5(3)
C34 C33 P1 C27 -120.5(3)
C34 C33 P1 Cu1 113.7(3)
C34 C35 C36 C37 0.6(7)
C35 C36 C37 C38 -0.3(6)
C36 C37 C38 C33 -0.3(6)
C38 C33 C34 C35 -0.4(5)
C38 C33 P1 C21 171.3(3)
C38 C33 P1 C27 63.3(3)
C38 C33 P1 Cu1 -62.5(3)
P1 C21 C22 C23 -178.6(3)
P1 C21 C26 C25 177.9(3)
P1 C27 C28 C29 -179.9(3)
P1 C27 C32 C31 -178.6(3)
P1 C33 C34 C35 -176.5(3)
P1 C33 C38 C37 177.0(3)
Fe1 C1 C2 C3 62.8(3)
Fe1 C1 C5 C4 -60.3(4)
Fe1 C2 C3 C4 59.8(3)
Fe1 C3 C4 C5 59.5(4)
Fe1 C4 C5 C1 59.0(4)
Fe1 C6 C7 C8 -60.1(2)
Fe1 C6 C10 C9 58.3(3)
Fe1 C7 C8 C9 -59.4(2)
Fe1 C7 C8 C11 120.2(3)
Fe1 C8 C9 C10 -59.9(2)
Fe1 C9 C10 C6 -58.1(3)
N1 C16 C17 C13 0.1(5)
